data_4349712
loop_
_publ_author_name
'D\'eniz, Mariadel'
'Pas\'an, Jorge'
'Rasines, Beatriz'
'Lorenzo-Luis, Pablo'
'Lahoz, Fernando'
'Vera-Gonzales, Corina'
'Julve, Miguel'
'Ruiz-P\'erez, Catalina'

_publ_section_title
;
 Cadmium(ii) coordination polymers based on substituted malonic acid:
 synthesis, characterization and photoluminescence properties
;
_journal_issue 8
_journal_name_full 'Inorganic Chemistry Frontiers'
_journal_page_first 1384
_journal_paper_doi 10.1039/C7QI00212B
_journal_volume 4
_journal_year 2017
_chemical_formula_sum 'C24 H37 Cd6 O30.5'
_chemical_formula_weight 1487.82
_space_group_crystal_system trigonal
_space_group_IT_number 148
_space_group_name_Hall '-R 3'
_space_group_name_H-M_alt 'R -3 :H'
_atom_sites_solution_hydrogens geom
_audit_creation_method SHELXL-2013
_audit_update_record
;
2017-04-20 deposited with the CCDC.
2017-06-19 downloaded from the CCDC.
;
_cell_angle_alpha 90
_cell_angle_beta 90
_cell_angle_gamma 120
_cell_formula_units_Z 3
_cell_length_a 17.908(2)
_cell_length_b 17.908(2)
_cell_length_c 10.9400(9)
_cell_measurement_reflns_used 1714
_cell_measurement_temperature 293(2)
_cell_measurement_theta_max 28.577
_cell_measurement_theta_min 3.942
_cell_volume 3038.4(5)
_computing_cell_refinement 'HKL Scalepack (Otwinowski & Minor 1997)'
_computing_data_collection 'Collect (Bruker AXS BV, 1997-2004)'
_computing_data_reduction 'HKL Denzo and Scalepack (Otwinowski & Minor 1997)'
_computing_structure_refinement 'SHELXL-2013 (Sheldrick, 2013)'
_computing_structure_solution 'SHELXS-97 (Shledrick, 1997)'
_diffrn_ambient_temperature 293(2)
_diffrn_detector_area_resol_mean 9
_diffrn_measured_fraction_theta_full 0.998
_diffrn_measured_fraction_theta_max 0.990
_diffrn_measurement_device_type KappaCCD
_diffrn_measurement_method 'w scans'
_diffrn_radiation_monochromator 'horizonally mounted graphite crystal'
_diffrn_radiation_type MoK\a
_diffrn_radiation_wavelength 0.71073
_diffrn_reflns_av_unetI/netI 0.0140
_diffrn_reflns_Laue_measured_fraction_full 0.998
_diffrn_reflns_Laue_measured_fraction_max 0.990
_diffrn_reflns_limit_h_max 24
_diffrn_reflns_limit_h_min 0
_diffrn_reflns_limit_k_max 0
_diffrn_reflns_limit_k_min -20
_diffrn_reflns_limit_l_max 14
_diffrn_reflns_limit_l_min -14
_diffrn_reflns_number 1714
_diffrn_reflns_point_group_measured_fraction_full 0.998
_diffrn_reflns_point_group_measured_fraction_max 0.990
_diffrn_reflns_theta_full 25.242
_diffrn_reflns_theta_max 28.577
_diffrn_reflns_theta_min 3.942
_diffrn_source 'sealed X-ray tube'
_exptl_absorpt_coefficient_mu 3.199
_exptl_absorpt_correction_T_max 0.832
_exptl_absorpt_correction_T_min 0.485
_exptl_absorpt_correction_type multi-scan
_exptl_absorpt_process_details
;
SADABS: Area-Detector Absorption Correction; Siemens Industrial Automation, Inc.: Madison, WI, 1996.
;
_exptl_crystal_colour colourless
_exptl_crystal_density_diffrn 2.418
_exptl_crystal_description prism
_exptl_crystal_F_000 2064
_exptl_crystal_size_max 0.21
_exptl_crystal_size_mid 0.18
_exptl_crystal_size_min 0.11
_refine_diff_density_max 0.696
_refine_diff_density_min -1.053
_refine_diff_density_rms 0.122
_refine_ls_extinction_method none
_refine_ls_goodness_of_fit_ref 1.338
_refine_ls_hydrogen_treatment constr
_refine_ls_matrix_type full
_refine_ls_number_parameters 95
_refine_ls_number_reflns 1711
_refine_ls_number_restraints 6
_refine_ls_restrained_S_all 1.336
_refine_ls_R_factor_all 0.0382
_refine_ls_R_factor_gt 0.0360
_refine_ls_shift/su_max 0.001
_refine_ls_shift/su_mean 0.000
_refine_ls_structure_factor_coef Fsqd
_refine_ls_weighting_details 'w=1/[\s^2^(Fo^2^)+(0.0206P)^2^+29.9732P] where P=(Fo^2^+2Fc^2^)/3'
_refine_ls_weighting_scheme calc
_refine_ls_wR_factor_gt 0.0729
_refine_ls_wR_factor_ref 0.0735
_reflns_Friedel_coverage 0.000
_reflns_number_gt 1662
_reflns_number_total 1711
_reflns_threshold_expression 'I > 2\s(I)'
_cod_data_source_file c7qi00212b2.cif
_cod_data_source_block MemalCd
_cod_original_cell_volume 3038.3(8)
_cod_database_code 4349712
_shelx_space_group_comment
;
The symmetry employed for this shelxl refinement is uniquely defined
by the following loop, which should always be used as a source of
symmetry information in preference to the above space-group names.
They are only intended as comments.
;
_shelxl_version_number 2013-4

loop_
_space_group_symop_operation_xyz
'x, y, z'
'-y, x-y, z'
'-x+y, -x, z'
'x+2/3, y+1/3, z+1/3'
'-y+2/3, x-y+1/3, z+1/3'
'-x+y+2/3, -x+1/3, z+1/3'
'x+1/3, y+2/3, z+2/3'
'-y+1/3, x-y+2/3, z+2/3'
'-x+y+1/3, -x+2/3, z+2/3'
'-x, -y, -z'
'y, -x+y, -z'
'x-y, x, -z'
'-x+2/3, -y+1/3, -z+1/3'
'y+2/3, -x+y+1/3, -z+1/3'
'x-y+2/3, x+1/3, -z+1/3'
'-x+1/3, -y+2/3, -z+2/3'
'y+1/3, -x+y+2/3, -z+2/3'
'x-y+1/3, x+2/3, -z+2/3'

loop_
_atom_site_label
_atom_site_type_symbol
_atom_site_fract_x
_atom_site_fract_y
_atom_site_fract_z
_atom_site_U_iso_or_equiv
_atom_site_adp_type
_atom_site_occupancy
_atom_site_site_symmetry_order
_atom_site_calc_flag
_atom_site_refinement_flags_posn
_atom_site_refinement_flags_adp
_atom_site_refinement_flags_occupancy
C1 C 0.1067(3) 0.4243(3) 0.4292(3) 0.0205(7) Uani 1 1 d . . .
C2 C 0.1696(3) 0.5198(3) 0.4065(4) 0.0233(8) Uani 1 1 d . . .
H2 H 0.2203 0.5241 0.3657 0.028 Uiso 1 1 calc R U .
C3 C 0.1313(3) 0.5596(2) 0.3206(3) 0.0206(7) Uani 1 1 d . . .
C4 C 0.1997(3) 0.5681(3) 0.5264(4) 0.0386(11) Uani 1 1 d . . .
H4A H 0.1515 0.5660 0.5682 0.058 Uiso 1 1 calc R U .
H4B H 0.2423 0.6271 0.5107 0.058 Uiso 1 1 calc R U .
H4C H 0.2243 0.5418 0.5763 0.058 Uiso 1 1 calc R U .
Cd1 Cd 0.08204(2) 0.40176(2) 0.14187(2) 0.02143(10) Uani 1 1 d . . .
O1 O 0.0770(2) 0.3992(2) 0.5336(3) 0.0351(8) Uani 1 1 d . . .
O2 O 0.0864(2) 0.37097(19) 0.3423(2) 0.0269(6) Uani 1 1 d . . .
O3 O 0.1210(2) 0.6196(2) 0.3595(3) 0.0338(7) Uani 1 1 d . . .
O4 O 0.1132(2) 0.5339(2) 0.2119(3) 0.0296(7) Uani 1 1 d . . .
O1W O 0.0473(2) 0.2626(2) 0.1026(3) 0.0329(7) Uani 1 1 d . . .
O2W O 0.3333 0.6667 0.19(3) 0.15(7) Uani 0.25 3 d S TU P

loop_
_atom_site_aniso_label
_atom_site_aniso_U_11
_atom_site_aniso_U_22
_atom_site_aniso_U_33
_atom_site_aniso_U_23
_atom_site_aniso_U_13
_atom_site_aniso_U_12
C1 0.0242(18) 0.0247(18) 0.0143(16) 0.0006(14) -0.0034(14) 0.0135(16)
C2 0.0248(19) 0.0247(19) 0.0196(18) 0.0013(15) -0.0039(15) 0.0117(16)
C3 0.0235(18) 0.0200(17) 0.0159(17) 0.0038(13) 0.0015(14) 0.0091(15)
C4 0.047(3) 0.035(2) 0.031(2) -0.0016(19) -0.015(2) 0.018(2)
Cd1 0.02362(16) 0.02544(16) 0.01256(14) -0.00139(10) 0.00058(10) 0.01026(12)
O1 0.048(2) 0.0306(16) 0.0165(14) 0.0026(12) 0.0059(13) 0.0121(15)
O2 0.0379(17) 0.0247(14) 0.0158(13) -0.0011(11) -0.0018(11) 0.0138(13)
O3 0.057(2) 0.0395(18) 0.0199(14) -0.0036(13) -0.0056(14) 0.0357(17)
O4 0.0463(18) 0.0305(15) 0.0151(13) -0.0012(11) -0.0056(12) 0.0214(15)
O1W 0.0454(19) 0.0275(15) 0.0223(15) -0.0024(12) -0.0014(13) 0.0157(14)
O2W 0.085(15) 0.085(15) 0.3(2) 0.000 0.000 0.042(8)

loop_
_atom_type_symbol
_atom_type_description
_atom_type_scat_dispersion_real
_atom_type_scat_dispersion_imag
_atom_type_scat_source
C C 0.0033 0.0016 'International Tables Vol C Tables 4.2.6.8 and 6.1.1.4'
H H 0.0000 0.0000 'International Tables Vol C Tables 4.2.6.8 and 6.1.1.4'
Cd Cd -0.8075 1.2024 'International Tables Vol C Tables 4.2.6.8 and 6.1.1.4'
O O 0.0106 0.0060 'International Tables Vol C Tables 4.2.6.8 and 6.1.1.4'

loop_
_geom_angle_atom_site_label_1
_geom_angle_atom_site_label_2
_geom_angle_atom_site_label_3
_geom_angle
_geom_angle_site_symmetry_1
_geom_angle_site_symmetry_3
O1 C1 O2 120.5(4) . .
O1 C1 C2 119.8(4) . .
O2 C1 C2 119.7(3) . .
C4 C2 C1 110.5(3) . .
C4 C2 C3 112.4(4) . .
C1 C2 C3 111.7(3) . .
O3 C3 O4 120.9(4) . .
O3 C3 C2 118.9(3) . .
O4 C3 C2 120.2(3) . .
O2 Cd1 O4 84.67(10) . .
O2 Cd1 O3 141.37(11) . 15
O4 Cd1 O3 94.51(12) . 15
O2 Cd1 O1W 86.60(11) . .
O4 Cd1 O1W 171.12(10) . .
O3 Cd1 O1W 93.32(12) 15 .
O2 Cd1 O1 78.68(11) . 8_554
O4 Cd1 O1 89.95(12) . 8_554
O3 Cd1 O1 139.93(11) 15 8_554
O1W Cd1 O1 86.76(13) . 8_554
O2 Cd1 O2 131.86(10) . 8_554
O4 Cd1 O2 95.21(11) . 8_554
O3 Cd1 O2 86.74(10) 15 8_554
O1W Cd1 O2 89.43(11) . 8_554
O1 Cd1 O2 53.19(10) 8_554 8_554
O2 Cd1 O4 89.29(10) . 15
O4 Cd1 O4 93.19(15) . 15
O3 Cd1 O4 52.12(10) 15 15
O1W Cd1 O4 88.29(12) . 15
O1 Cd1 O4 167.24(10) 8_554 15
O2 Cd1 O4 138.55(9) 8_554 15
C1 O1 Cd1 94.9(2) . 6_455
C1 O2 Cd1 125.0(3) . .
C1 O2 Cd1 91.3(2) . 6_455
Cd1 O2 Cd1 133.01(13) . 6_455
C3 O3 Cd1 102.1(2) . 14_455
C3 O4 Cd1 125.6(3) . .
C3 O4 Cd1 84.9(2) . 14_455
Cd1 O4 Cd1 142.87(13) . 14_455

loop_
_geom_bond_atom_site_label_1
_geom_bond_atom_site_label_2
_geom_bond_distance
_geom_bond_site_symmetry_2
C1 O1 1.244(5) .
C1 O2 1.265(5) .
C1 C2 1.527(6) .
C2 C4 1.514(6) .
C2 C3 1.532(5) .
C3 O3 1.253(5) .
C3 O4 1.257(5) .
Cd1 O2 2.272(3) .
Cd1 O4 2.276(3) .
Cd1 O3 2.277(3) 15
Cd1 O1W 2.287(3) .
Cd1 O1 2.399(3) 8_554
Cd1 O2 2.465(3) 8_554
Cd1 O4 2.637(3) 15
O1 Cd1 2.399(3) 6_455
O2 Cd1 2.465(3) 6_455
O3 Cd1 2.277(3) 14_455
O4 Cd1 2.637(3) 14_455
O2W O2W 0.6(6) 13_565
